data_2234000
loop_
_publ_author_name
'Zhu, Zhao-Fu'
'Shao, Li-Juen'
'Shen, Xi-Hai'

_publ_section_title
;
 2-Hydroxy-<i>N</i>'-(5-hydroxy-2-nitrobenzylidene)-3-methylbenzohydrazide
;
_journal_coeditor_code SU2366
_journal_issue 3
_journal_name_full 'Acta Crystallographica Section E'
_journal_page_first o559
_journal_paper_doi 10.1107/S1600536812002437
_journal_volume 68
_journal_year 2012
_chemical_formula_iupac 'C15 H13 N3 O5'
_chemical_formula_moiety 'C15 H13 N3 O5'
_chemical_formula_sum 'C15 H13 N3 O5'
_chemical_formula_weight 315.28
_chemical_name_systematic
;
2-Hydroxy-<i>N</i>'-(5-hydroxy-2-nitrobenzylidene)-3-methylbenzohydrazide
;
_space_group_IT_number 2
_symmetry_cell_setting triclinic
_symmetry_space_group_name_Hall '-P 1'
_symmetry_space_group_name_H-M 'P -1'
_atom_sites_solution_hydrogens geom
_atom_sites_solution_primary direct
_atom_sites_solution_secondary difmap
_audit_creation_method SHELXL-97
_cell_angle_alpha 84.865(2)
_cell_angle_beta 72.732(2)
_cell_angle_gamma 77.479(2)
_cell_formula_units_Z 2
_cell_length_a 7.643(2)
_cell_length_b 9.055(3)
_cell_length_c 10.876(3)
_cell_measurement_reflns_used 907
_cell_measurement_temperature 298(2)
_cell_measurement_theta_max 26.3
_cell_measurement_theta_min 2.3
_cell_volume 701.4(4)
_computing_cell_refinement 'SAINT (Bruker, 2007)'
_computing_data_collection 'SMART (Bruker, 2007)'
_computing_data_reduction 'SAINT (Bruker, 2007)'
_computing_molecular_graphics 'SHELXTL (Sheldrick, 2008)'
_computing_publication_material 'SHELXTL (Sheldrick, 2008)'
_computing_structure_refinement 'SHELXL97 (Sheldrick, 2008)'
_computing_structure_solution 'SHELXS97 (Sheldrick, 2008)'
_diffrn_ambient_temperature 298(2)
_diffrn_measured_fraction_theta_full 0.962
_diffrn_measured_fraction_theta_max 0.962
_diffrn_measurement_device_type 'Bruker SMART CCD area-detector'
_diffrn_measurement_method '\w scans'
_diffrn_radiation_monochromator graphite
_diffrn_radiation_source 'fine-focus sealed tube'
_diffrn_radiation_type MoK\a
_diffrn_radiation_wavelength 0.71073
_diffrn_reflns_av_R_equivalents 0.0246
_diffrn_reflns_av_sigmaI/netI 0.0507
_diffrn_reflns_limit_h_max 9
_diffrn_reflns_limit_h_min -9
_diffrn_reflns_limit_k_max 10
_diffrn_reflns_limit_k_min -11
_diffrn_reflns_limit_l_max 10
_diffrn_reflns_limit_l_min -13
_diffrn_reflns_number 4694
_diffrn_reflns_theta_full 26.99
_diffrn_reflns_theta_max 26.99
_diffrn_reflns_theta_min 2.30
_diffrn_standards_number 0
_exptl_absorpt_coefficient_mu 0.115
_exptl_absorpt_correction_T_max 0.9853
_exptl_absorpt_correction_T_min 0.9797
_exptl_absorpt_correction_type multi-scan
_exptl_absorpt_process_details '(SADABS; Bruker, 2001)'
_exptl_crystal_colour colourless
_exptl_crystal_density_diffrn 1.493
_exptl_crystal_density_method 'not measured'
_exptl_crystal_description block
_exptl_crystal_F_000 328
_exptl_crystal_size_max 0.18
_exptl_crystal_size_mid 0.17
_exptl_crystal_size_min 0.13
_refine_diff_density_max 0.206
_refine_diff_density_min -0.224
_refine_ls_extinction_method none
_refine_ls_goodness_of_fit_ref 1.005
_refine_ls_hydrogen_treatment mixed
_refine_ls_matrix_type full
_refine_ls_number_parameters 214
_refine_ls_number_reflns 2942
_refine_ls_number_restraints 1
_refine_ls_restrained_S_all 1.005
_refine_ls_R_factor_all 0.0927
_refine_ls_R_factor_gt 0.0508
_refine_ls_shift/su_max 0.000
_refine_ls_shift/su_mean 0.000
_refine_ls_structure_factor_coef Fsqd
_refine_ls_weighting_details 'calc w=1/[\s^2^(Fo^2^)+(0.0593P)^2^] where P=(Fo^2^+2Fc^2^)/3'
_refine_ls_weighting_scheme calc
_refine_ls_wR_factor_gt 0.1121
_refine_ls_wR_factor_ref 0.1322
_reflns_number_gt 1788
_reflns_number_total 2942
_reflns_threshold_expression I>2\s(I)
_cod_data_source_file su2366.cif
_cod_data_source_block I
_cod_database_code 2234000
_cod_database_fobs_code 2234000

loop_
_symmetry_equiv_pos_as_xyz
'x, y, z'
'-x, -y, -z'

loop_
_atom_site_type_symbol
_atom_site_label
_atom_site_fract_x
_atom_site_fract_y
_atom_site_fract_z
_atom_site_U_iso_or_equiv
_atom_site_adp_type
_atom_site_calc_flag
_atom_site_refinement_flags
_atom_site_occupancy
_atom_site_symmetry_multiplicity
N N1 0.3407(2) 0.5111(2) 0.34762(17) 0.0392(4) Uani d . 1 1
N N2 0.3357(2) 0.12755(18) 0.60779(16) 0.0378(4) Uani d . 1 1
N N3 0.4581(2) 0.09322(19) 0.68114(17) 0.0387(5) Uani d D 1 1
O O1 0.4907(2) 0.46271(18) 0.36935(16) 0.0566(5) Uani d . 1 1
O O2 0.3020(2) 0.63840(17) 0.30078(17) 0.0619(5) Uani d . 1 1
O O3 -0.1905(2) 0.15022(17) 0.43917(16) 0.0513(5) Uani d . 1 1
H H3 -0.2328 0.1533 0.3778 0.077 Uiso calc R 1 1
O O4 0.35835(19) -0.12443(16) 0.74968(15) 0.0485(4) Uani d . 1 1
O O5 0.4783(2) -0.29790(17) 0.91796(16) 0.0548(5) Uani d . 1 1
H H5 0.4052 -0.2619 0.8761 0.082 Uiso calc R 1 1
C C1 0.2028(2) 0.2941(2) 0.46606(19) 0.0313(5) Uani d . 1 1
C C2 0.2020(2) 0.4156(2) 0.37541(19) 0.0317(5) Uani d . 1 1
C C3 0.0716(3) 0.4480(2) 0.3073(2) 0.0377(5) Uani d . 1 1
H H3A 0.0729 0.5299 0.2492 0.045 Uiso calc R 1 1
C C4 -0.0602(3) 0.3606(2) 0.3242(2) 0.0390(5) Uani d . 1 1
H H4 -0.1462 0.3816 0.2768 0.047 Uiso calc R 1 1
C C5 -0.0633(3) 0.2405(2) 0.4132(2) 0.0351(5) Uani d . 1 1
C C6 0.0654(3) 0.2105(2) 0.4831(2) 0.0343(5) Uani d . 1 1
H H6 0.0594 0.1312 0.5438 0.041 Uiso calc R 1 1
C C7 0.3329(3) 0.2528(2) 0.5452(2) 0.0375(5) Uani d . 1 1
H H7 0.4112 0.3167 0.5493 0.045 Uiso calc R 1 1
C C8 0.4651(3) -0.0391(2) 0.7500(2) 0.0352(5) Uani d . 1 1
C C9 0.6023(3) -0.0770(2) 0.8241(2) 0.0349(5) Uani d . 1 1
C C10 0.6006(3) -0.2070(2) 0.9055(2) 0.0371(5) Uani d . 1 1
C C11 0.7307(3) -0.2501(2) 0.9763(2) 0.0427(5) Uani d . 1 1
C C12 0.8620(3) -0.1626(3) 0.9628(2) 0.0536(7) Uani d . 1 1
H H12 0.9497 -0.1900 1.0086 0.064 Uiso calc R 1 1
C C13 0.8668(3) -0.0341(3) 0.8822(3) 0.0577(7) Uani d . 1 1
H H13 0.9573 0.0230 0.8743 0.069 Uiso calc R 1 1
C C14 0.7382(3) 0.0073(2) 0.8151(2) 0.0470(6) Uani d . 1 1
H H14 0.7413 0.0937 0.7620 0.056 Uiso calc R 1 1
C C15 0.7271(4) -0.3903(3) 1.0606(2) 0.0660(8) Uani d . 1 1
H H15A 0.8153 -0.3978 1.1091 0.099 Uiso calc R 1 1
H H15B 0.7598 -0.4775 1.0081 0.099 Uiso calc R 1 1
H H15C 0.6039 -0.3856 1.1187 0.099 Uiso calc R 1 1
H H3B 0.538(3) 0.152(2) 0.679(2) 0.080 Uiso d D 1 1

loop_
_atom_site_aniso_label
_atom_site_aniso_U_11
_atom_site_aniso_U_22
_atom_site_aniso_U_33
_atom_site_aniso_U_12
_atom_site_aniso_U_13
_atom_site_aniso_U_23
N1 0.0418(10) 0.0344(10) 0.0408(11) -0.0144(8) -0.0062(9) -0.0007(8)
N2 0.0381(9) 0.0390(10) 0.0454(12) -0.0133(8) -0.0227(9) 0.0031(9)
N3 0.0425(10) 0.0379(10) 0.0477(12) -0.0160(8) -0.0279(9) 0.0080(9)
O1 0.0478(9) 0.0662(11) 0.0698(13) -0.0300(8) -0.0291(9) 0.0142(9)
O2 0.0599(10) 0.0369(9) 0.0838(14) -0.0183(8) -0.0116(9) 0.0158(9)
O3 0.0527(9) 0.0545(10) 0.0658(12) -0.0282(8) -0.0365(8) 0.0104(8)
O4 0.0516(9) 0.0462(9) 0.0647(11) -0.0263(7) -0.0348(8) 0.0129(8)
O5 0.0548(10) 0.0532(10) 0.0677(13) -0.0277(8) -0.0289(9) 0.0199(8)
C1 0.0320(10) 0.0303(11) 0.0356(12) -0.0080(8) -0.0134(9) -0.0050(9)
C2 0.0308(10) 0.0282(10) 0.0359(12) -0.0093(8) -0.0067(9) -0.0015(9)
C3 0.0411(12) 0.0344(12) 0.0371(13) -0.0061(9) -0.0130(10) 0.0034(9)
C4 0.0375(11) 0.0436(13) 0.0406(14) -0.0045(10) -0.0208(10) -0.0004(10)
C5 0.0333(10) 0.0344(11) 0.0430(14) -0.0104(9) -0.0156(10) -0.0034(10)
C6 0.0383(11) 0.0307(11) 0.0404(13) -0.0113(9) -0.0192(10) 0.0031(9)
C7 0.0386(11) 0.0365(12) 0.0460(14) -0.0168(9) -0.0191(10) 0.0017(10)
C8 0.0330(11) 0.0368(12) 0.0400(13) -0.0095(9) -0.0144(10) -0.0023(10)
C9 0.0374(11) 0.0325(11) 0.0377(13) -0.0076(9) -0.0141(10) -0.0031(9)
C10 0.0384(11) 0.0371(12) 0.0369(13) -0.0100(9) -0.0104(10) -0.0028(10)
C11 0.0476(13) 0.0452(13) 0.0346(13) -0.0012(10) -0.0161(10) -0.0030(10)
C12 0.0589(14) 0.0553(15) 0.0584(17) -0.0034(12) -0.0385(13) -0.0071(13)
C13 0.0598(15) 0.0497(15) 0.083(2) -0.0193(12) -0.0432(14) -0.0026(14)
C14 0.0536(13) 0.0389(13) 0.0619(17) -0.0181(11) -0.0322(12) 0.0045(11)
C15 0.0682(16) 0.0716(18) 0.0578(18) -0.0093(14) -0.0270(14) 0.0207(14)

loop_
_atom_type_symbol
_atom_type_description
_atom_type_scat_dispersion_real
_atom_type_scat_dispersion_imag
_atom_type_scat_source
C C 0.0033 0.0016 'International Tables Vol C Tables 4.2.6.8 and 6.1.1.4'
H H 0.0000 0.0000 'International Tables Vol C Tables 4.2.6.8 and 6.1.1.4'
N N 0.0061 0.0033 'International Tables Vol C Tables 4.2.6.8 and 6.1.1.4'
O O 0.0106 0.0060 'International Tables Vol C Tables 4.2.6.8 and 6.1.1.4'

loop_
_geom_angle_atom_site_label_1
_geom_angle_atom_site_label_2
_geom_angle_atom_site_label_3
_geom_angle
O1 N1 O2 122.22(18)
O1 N1 C2 119.73(17)
O2 N1 C2 118.04(18)
C7 N2 N3 116.56(16)
C8 N3 N2 118.53(16)
C8 N3 H3B 120.2(16)
N2 N3 H3B 121.0(16)
C5 O3 H3 109.5
C10 O5 H5 109.5
C6 C1 C2 116.38(17)
C6 C1 C7 118.11(18)
C2 C1 C7 125.49(17)
C3 C2 C1 121.46(17)
C3 C2 N1 116.86(17)
C1 C2 N1 121.67(17)
C4 C3 C2 120.70(19)
C4 C3 H3A 119.6
C2 C3 H3A 119.6
C3 C4 C5 119.12(19)
C3 C4 H4 120.4
C5 C4 H4 120.4
O3 C5 C6 116.53(18)
O3 C5 C4 123.56(18)
C6 C5 C4 119.89(18)
C5 C6 C1 122.41(18)
C5 C6 H6 118.8
C1 C6 H6 118.8
N2 C7 C1 118.21(18)
N2 C7 H7 120.9
C1 C7 H7 120.9
O4 C8 N3 120.40(18)
O4 C8 C9 121.74(19)
N3 C8 C9 117.87(17)
C14 C9 C10 118.08(19)
C14 C9 C8 123.11(19)
C10 C9 C8 118.78(18)
O5 C10 C11 116.37(19)
O5 C10 C9 122.50(18)
C11 C10 C9 121.12(19)
C12 C11 C10 118.0(2)
C12 C11 C15 122.0(2)
C10 C11 C15 119.9(2)
C11 C12 C13 121.7(2)
C11 C12 H12 119.1
C13 C12 H12 119.1
C14 C13 C12 119.6(2)
C14 C13 H13 120.2
C12 C13 H13 120.2
C13 C14 C9 121.4(2)
C13 C14 H14 119.3
C9 C14 H14 119.3
C11 C15 H15A 109.5
C11 C15 H15B 109.5
H15A C15 H15B 109.5
C11 C15 H15C 109.5
H15A C15 H15C 109.5
H15B C15 H15C 109.5

loop_
_geom_bond_atom_site_label_1
_geom_bond_atom_site_label_2
_geom_bond_distance
N1 O1 1.219(2)
N1 O2 1.230(2)
N1 C2 1.457(2)
N2 C7 1.269(2)
N2 N3 1.372(2)
N3 C8 1.354(3)
N3 H3B 0.889(10)
O3 C5 1.354(2)
O3 H3 0.8200
O4 C8 1.240(2)
O5 C10 1.344(2)
O5 H5 0.8200
C1 C6 1.384(2)
C1 C2 1.410(3)
C1 C7 1.470(3)
C2 C3 1.379(3)
C3 C4 1.372(3)
C3 H3A 0.9300
C4 C5 1.389(3)
C4 H4 0.9300
C5 C6 1.382(3)
C6 H6 0.9300
C7 H7 0.9300
C8 C9 1.471(3)
C9 C14 1.393(3)
C9 C10 1.408(3)
C10 C11 1.402(3)
C11 C12 1.376(3)
C11 C15 1.499(3)
C12 C13 1.392(3)
C12 H12 0.9300
C13 C14 1.363(3)
C13 H13 0.9300
C14 H14 0.9300
C15 H15A 0.9600
C15 H15B 0.9600
C15 H15C 0.9600

loop_
_geom_hbond_atom_site_label_D
_geom_hbond_atom_site_label_H
_geom_hbond_atom_site_label_A
_geom_hbond_site_symmetry_A
_geom_hbond_distance_DH
_geom_hbond_distance_HA
_geom_hbond_distance_DA
_geom_hbond_angle_DHA
O5 H5 O4 . 0.82 1.830 2.552(2) 146
O3 H3 O4 2_556 0.82 1.97 2.775(2) 168
N3 H3B O2 2_666 0.89(2) 2.53(2) 3.397(3) 166.7(17)
C6 H6 O3 2_556 0.93 2.54 3.306(3) 140
C7 H7 O1 2_666 0.93 2.59 3.464(3) 157
C14 H14 O2 2_666 0.93 2.44 3.325(3) 159
C15 H15C O2 1_546 0.96 2.54 3.488(3) 170
